data_4318936
loop_
_publ_author_name
'Haruo Naruke'
'Toshihiro Yamase'

_publ_contact_author_address
; Chemical Resources Laboratory
Tokyo Institute of Technology
4259 Nagatsuta, Midori-ku, Yokohama 226-8503
Japan
;
_publ_contact_author_email ' hnaruke@res.titech.ac.jp'
_publ_contact_author_fax ' +81-(0)45-924-5276 '
_publ_contact_author_name ' Haruo Naruke'
_publ_contact_author_phone ' +81-(0)45-924-5271 '
_publ_section_title
;
 Structures of Novel R~2~Mo~5~O~18~ and R~6~Mo~12~O~45~ (R= Eu and Gd)
 Prepared by Thermal Decomposition of Polyoxomolybdate Precursor
 [R~2~(H~2~O)~12~Mo~8~O~27~].nH~2~O
;
_journal_name_full 'Inorganic Chemistry'
_journal_page_first 6514
_journal_page_last 6520
_journal_paper_doi 10.1021/ic025697z
_journal_volume 41
_journal_year 2002
_chemical_formula_moiety 'Gd2 Mo5 O18 '
_chemical_formula_sum 'Gd2 Mo5 O18'
_chemical_formula_weight 1082.19
_space_group_IT_number 60
_symmetry_cell_setting orthorhombic
_symmetry_Int_Tables_number 60
_symmetry_space_group_name_Hall '-P 2n 2ab'
_symmetry_space_group_name_H-M 'P b c n'
_cell_angle_alpha 90
_cell_angle_beta 90
_cell_angle_gamma 90
_cell_formula_units_Z 4
_cell_length_a 19.246(1)
_cell_length_b 9.4414(5)
_cell_length_c 9.3446(4)
_cell_measurement_reflns_used 16059
_cell_measurement_temperature 296.2
_cell_measurement_theta_max 27.5
_cell_measurement_theta_min 2.4
_cell_volume 1698.00(15)
_computing_cell_refinement PROCESS-AUTO
_computing_data_collection PROCESS-AUTO
_computing_data_reduction 'teXsan Ver. 1.11'
_computing_publication_material 'teXsan Ver. 1.11'
_computing_structure_refinement 'teXsan Ver. 1.11'
_computing_structure_solution SIR92
_diffrn_detector_area_resol_mean 10.00
_diffrn_measured_fraction_theta_full 1.0000
_diffrn_measured_fraction_theta_max 1.0000
_diffrn_measurement_device_type 'Rigaku RAXIS-RAPID Imaging Plate'
_diffrn_measurement_method \w
_diffrn_radiation_type 'Mo K\a'
_diffrn_radiation_wavelength 0.7107
_diffrn_reflns_av_R_equivalents 0.045
_diffrn_reflns_limit_h_max 24
_diffrn_reflns_limit_h_min 0
_diffrn_reflns_limit_k_max 12
_diffrn_reflns_limit_k_min 0
_diffrn_reflns_limit_l_max 0
_diffrn_reflns_limit_l_min -12
_diffrn_reflns_number 16536
_diffrn_reflns_theta_full 27.48
_diffrn_reflns_theta_max 27.48
_exptl_absorpt_coefficient_mu 11.366
_exptl_absorpt_correction_T_max 0.825
_exptl_absorpt_correction_T_min 0.739
_exptl_absorpt_correction_type numerical
_exptl_absorpt_process_details '(Higashi, 1999a,b)'
_exptl_crystal_colour colorless
_exptl_crystal_density_diffrn 4.233
_exptl_crystal_density_method 'not measured'
_exptl_crystal_description block
_exptl_crystal_size_max 0.080
_exptl_crystal_size_mid 0.050
_exptl_crystal_size_min 0.100
_refine_diff_density_max 0.95
_refine_diff_density_min -2.22
_refine_ls_extinction_coef 0.00089(5)
_refine_ls_extinction_method 'Zachariasen(1967) type 2 Gaussian isotropic'
_refine_ls_goodness_of_fit_ref 0.812
_refine_ls_number_parameters 115
_refine_ls_number_reflns 1945
_refine_ls_R_factor_gt 0.0166
_refine_ls_shift/su_max 0.0008
_refine_ls_structure_factor_coef Fsqd
_refine_ls_weighting_details 'w = 1/[\s^2^(Fo^2^) + (0.02000(Max(Fo^2^,0) + 2Fc^2^)/3)^2^]'
_refine_ls_weighting_scheme calc
_refine_ls_wR_factor_ref 0.0394
_reflns_number_gt 1687
_reflns_number_total 1945
_reflns_threshold_expression F^2^>2.0\s(F^2^)
_cod_data_source_file ic025697z_3.cif
_cod_data_source_block gd2mo5
_cod_original_cell_volume 1698.0(3)
_cod_original_formula_sum 'Gd2 Mo5 O18 '
_cod_database_code 4318936

loop_
_symmetry_equiv_pos_as_xyz
x,y,z
1/2-x,1/2-y,1/2+z
1/2+x,1/2-y,-z
-x,y,1/2-z
-x,-y,-z
1/2+x,1/2+y,1/2-z
1/2-x,1/2+y,z
x,-y,1/2+z

loop_
_atom_site_label
_atom_site_type_symbol
_atom_site_fract_x
_atom_site_fract_y
_atom_site_fract_z
_atom_site_U_iso_or_equiv
_atom_site_adp_type
_atom_site_occupancy
_atom_site_calc_flag
_atom_site_refinement_flags
_atom_site_disorder_assembly
_atom_site_disorder_group
Gd(1) Gd 0.385182(8) 0.76776(2) -0.02710(2) 0.01055(5) Uani 1.00 d . . .
Mo(1) Mo 0.30136(1) 0.86772(4) 0.32376(4) 0.01375(8) Uani 1.00 d . . .
Mo(2) Mo 0.5000 0.96416(5) 0.2500 0.00990(9) Uani 1.00 d S . .
Mo(3) Mo 0.41010(2) 0.64247(3) -0.43830(4) 0.01267(8) Uani 1.00 d . . .
O(1) O 0.3839(1) 0.5331(3) 0.0591(3) 0.0262(7) Uani 1.00 d . . .
O(2) O 0.4303(1) 0.8588(3) 0.1855(3) 0.0227(7) Uani 1.00 d . . .
O(3) O 0.4674(1) 0.9295(3) -0.1139(3) 0.0184(6) Uani 1.00 d . . .
O(4) O 0.5040(1) 0.6588(3) -0.0133(4) 0.0282(7) Uani 1.00 d . . .
O(5) O 0.4012(2) 0.7042(3) -0.2667(3) 0.0317(8) Uani 1.00 d . . .
O(6) O 0.2951(1) 0.8243(3) 0.1438(3) 0.0245(7) Uani 1.00 d . . .
O(7) O 0.3568(2) 0.7472(4) 0.4349(4) 0.0365(9) Uani 1.00 d . . .
O(8) O 0.3239(1) 1.0425(3) 0.3521(3) 0.0243(7) Uani 1.00 d . . .
O(9) O 0.2196(1) 0.8458(3) 0.3935(3) 0.0275(8) Uani 1.00 d . . .

loop_
_atom_site_aniso_label
_atom_site_aniso_U_11
_atom_site_aniso_U_22
_atom_site_aniso_U_33
_atom_site_aniso_U_12
_atom_site_aniso_U_13
_atom_site_aniso_U_23
Gd(1) 0.01070(9) 0.0106(1) 0.0104(1) -0.00086(6) -0.00023(6) -0.00002(7)
Mo(1) 0.0122(1) 0.0142(2) 0.0148(2) -0.0028(1) -0.0005(1) -0.0006(1)
Mo(2) 0.0101(2) 0.0102(2) 0.0095(2) 0.0000 -0.0007(2) 0.0000
Mo(3) 0.0125(1) 0.0121(2) 0.0134(2) 0.0000(1) 0.0005(1) -0.0035(1)
O(1) 0.020(1) 0.014(1) 0.044(2) 0.002(1) 0.000(1) 0.008(1)
O(2) 0.028(1) 0.024(2) 0.016(1) -0.013(1) -0.002(1) 0.000(1)
O(3) 0.022(1) 0.020(1) 0.014(1) -0.006(1) -0.003(1) 0.004(1)
O(4) 0.019(1) 0.022(2) 0.044(2) 0.003(1) 0.005(1) 0.009(2)
O(5) 0.045(2) 0.030(2) 0.020(2) -0.006(1) 0.004(1) -0.011(1)
O(6) 0.018(1) 0.033(2) 0.022(1) -0.002(1) 0.004(1) -0.005(1)
O(7) 0.029(2) 0.048(2) 0.033(2) 0.004(2) -0.002(2) 0.018(2)
O(8) 0.021(1) 0.019(1) 0.033(2) -0.004(1) 0.004(1) -0.007(1)
O(9) 0.021(1) 0.031(2) 0.031(2) -0.009(1) 0.008(1) -0.003(1)

loop_
_atom_type_symbol
_atom_type_description
_atom_type_scat_dispersion_real
_atom_type_scat_dispersion_imag
_atom_type_scat_source
Gd Gd -0.165 3.904
;International Tables for Crystallography
(1992, Vol. C, Tables 4.2.6.8 and 6.1.1.1)
;
Mo Mo -1.683 0.686
;International Tables for Crystallography
(1992, Vol. C, Tables 4.2.6.8 and 6.1.1.1)
;
O O 0.011 0.006
;International Tables for Crystallography
(1992, Vol. C, Tables 4.2.6.8 and 6.1.1.1)
;

loop_
_geom_angle_atom_site_label_1
_geom_angle_atom_site_label_2
_geom_angle_atom_site_label_3
_geom_angle
_geom_angle_site_symmetry_1
_geom_angle_site_symmetry_2
_geom_angle_site_symmetry_3
_geom_angle_publ_flag
O(2) Gd(1) O(5) 149.4(1) . . . yes
O(2) Gd(1) O(3) 78.65(9) . . . yes
O(2) Gd(1) O(1) 93.4(1) . . . yes
O(2) Gd(1) O(9) 137.78(10) . . 2_564 yes
O(2) Gd(1) O(6) 67.86(9) . . . yes
O(2) Gd(1) O(8) 107.8(1) . . 8_574 yes
O(2) Gd(1) O(4) 76.6(1) . . . yes
O(5) Gd(1) O(3) 75.34(10) . . . yes
O(5) Gd(1) O(1) 95.0(1) . . . yes
O(5) Gd(1) O(9) 72.6(1) . . 2_564 yes
O(5) Gd(1) O(6) 141.63(10) . . . yes
O(5) Gd(1) O(8) 78.9(1) . . 8_574 yes
O(5) Gd(1) O(4) 79.8(1) . . . yes
O(3) Gd(1) O(1) 137.54(9) . . . yes
O(3) Gd(1) O(9) 138.66(9) . . 2_564 yes
O(3) Gd(1) O(6) 124.7(1) . . . yes
O(3) Gd(1) O(8) 71.66(9) . . 8_574 yes
O(3) Gd(1) O(4) 70.73(9) . . . yes
O(1) Gd(1) O(9) 71.17(10) . . 2_564 yes
O(1) Gd(1) O(6) 88.5(1) . . . yes
O(1) Gd(1) O(8) 148.07(8) . . 8_574 yes
O(1) Gd(1) O(4) 66.86(9) . . . yes
O(9) Gd(1) O(6) 72.56(10) 2_564 . . yes
O(9) Gd(1) O(8) 77.15(10) 2_564 . 8_574 yes
O(9) Gd(1) O(4) 126.7(1) 2_564 . . yes
O(6) Gd(1) O(8) 78.20(10) . . 8_574 yes
O(6) Gd(1) O(4) 135.24(10) . . . yes
O(8) Gd(1) O(4) 140.33(9) 8_574 . . yes
O(9) Mo(1) O(8) 106.7(1) . . . yes
O(9) Mo(1) O(6) 106.0(1) . . . yes
O(9) Mo(1) O(7) 103.8(1) . . . yes
O(9) Mo(1) O(2) 170.0(1) . . . yes
O(8) Mo(1) O(6) 113.1(1) . . . yes
O(8) Mo(1) O(7) 110.6(1) . . . yes
O(8) Mo(1) O(2) 82.9(1) . . . yes
O(6) Mo(1) O(7) 115.7(1) . . . yes
O(6) Mo(1) O(2) 66.86(10) . . . yes
O(7) Mo(1) O(2) 74.5(1) . . . yes
O(3) Mo(2) O(3) 109.4(2) 5_675 . 8_575 yes
O(3) Mo(2) O(2) 110.4(1) 5_675 . . yes
O(3) Mo(2) O(2) 107.4(1) 5_675 . 4_655 yes
O(3) Mo(2) O(2) 107.4(1) 8_575 . . yes
O(3) Mo(2) O(2) 110.4(1) 8_575 . 4_655 yes
O(2) Mo(2) O(2) 111.8(2) . . 4_655 yes
O(5) Mo(3) O(4) 108.1(1) . . 4_654 yes
O(5) Mo(3) O(1) 108.0(2) . . 8_564 yes
O(5) Mo(3) O(7) 111.2(2) . . 1_554 yes
O(4) Mo(3) O(1) 111.2(1) 4_654 . 8_564 yes
O(4) Mo(3) O(7) 108.4(1) 4_654 . 1_554 yes
O(1) Mo(3) O(7) 109.9(1) 8_564 . 1_554 yes

loop_
_geom_bond_atom_site_label_1
_geom_bond_atom_site_label_2
_geom_bond_distance
_geom_bond_site_symmetry_1
_geom_bond_site_symmetry_2
_geom_bond_publ_flag
Gd(1) O(2) 2.332(3) . . yes
Gd(1) O(5) 2.339(3) . . yes
Gd(1) O(3) 2.344(2) . . yes
Gd(1) O(1) 2.358(3) . . yes
Gd(1) O(9) 2.402(3) . 2_564 yes
Gd(1) O(6) 2.416(3) . . yes
Gd(1) O(8) 2.423(3) . 8_574 yes
Gd(1) O(4) 2.510(3) . . yes
Mo(1) O(9) 1.715(3) . . yes
Mo(1) O(8) 1.727(3) . . yes
Mo(1) O(6) 1.736(3) . . yes
Mo(1) O(7) 1.874(3) . . yes
Mo(1) O(2) 2.800(3) . . yes
Mo(2) O(3) 1.738(3) . 5_675 yes
Mo(2) O(3) 1.738(3) . 8_575 yes
Mo(2) O(2) 1.775(3) . . yes
Mo(2) O(2) 1.775(3) . 4_655 yes
Mo(3) O(5) 1.714(3) . . yes
Mo(3) O(4) 1.721(3) . 4_654 yes
Mo(3) O(1) 1.732(3) . 8_564 yes
Mo(3) O(7) 1.853(3) . 1_554 yes

loop_
_geom_contact_atom_site_label_1
_geom_contact_atom_site_label_2
_geom_contact_distance
_geom_contact_site_symmetry_1
_geom_contact_site_symmetry_2
_geom_contact_publ_flag
Gd(1) Gd(1) 6.0735(4) . 4_654 yes
Gd(1) Gd(1) 6.2466(4) . 5_675 yes
Gd(1) Gd(1) 6.4079(3) . 8_575 yes
Gd(1) Gd(1) 6.4079(3) . 8_574 yes
Gd(1) Gd(1) 6.7345(4) . 5_665 yes
Gd(1) Gd(1) 6.8082(4) . 4_655 yes
Gd(1) Gd(1) 6.8844(3) . 8_565 yes
Gd(1) Gd(1) 6.8844(3) . 8_564 yes
Gd(1) Gd(1) 7.0013(3) . 2_565 yes
Gd(1) Gd(1) 7.0013(3) . 2_564 yes
Gd(1) Gd(1) 7.0257(3) . 7_555 yes
Gd(1) Gd(1) 7.0257(3) . 7_545 yes
Gd(1) Gd(1) 9.345 . 1_556 yes
Gd(1) Gd(1) 9.345 . 1_554 yes
Gd(1) Gd(1) 9.441 . 1_565 yes
Gd(1) Gd(1) 9.441 . 1_545 yes
Gd(1) Gd(1) 9.6421(5) . 3_565 yes
Gd(1) Gd(1) 9.6421(5) . 3_465 yes
